data_7241405
loop_
_publ_author_name
'Liu, Xiling'
'Gu, Fangyuan'
'Zhou, Xinyi'
'Zhou, Wei'
'Zhang, Shuping'
'Cui, Lei'
'Guo, Ting'

_publ_section_title
;
 A naphthalimide-based turn-on fluorescence probe for peroxynitrite
 detection and imaging in living cells
;
_journal_issue 63
_journal_name_full 'RSC Advances'
_journal_page_first 38281
_journal_page_last 38286
_journal_paper_doi 10.1039/D0RA06564A
_journal_volume 10
_journal_year 2020
_chemical_formula_sum 'C22 H22 N2 O4'
_chemical_formula_weight 378.41
_space_group_crystal_system monoclinic
_space_group_IT_number 14
_space_group_name_Hall '-P 2ybc'
_space_group_name_H-M_alt 'P 1 21/c 1'
_atom_sites_solution_hydrogens mixed
_audit_creation_method SHELXL-2018/3
_audit_update_record
;
2019-12-31 deposited with the CCDC.	2020-10-12 downloaded from the CCDC.
;
_cell_angle_alpha 90
_cell_angle_beta 105.962(6)
_cell_angle_gamma 90
_cell_formula_units_Z 4
_cell_length_a 13.7287(13)
_cell_length_b 18.656(2)
_cell_length_c 7.4592(7)
_cell_measurement_reflns_used 2282
_cell_measurement_temperature 210(2)
_cell_measurement_theta_max 51.36
_cell_measurement_theta_min 2.91
_cell_volume 1836.8(3)
_computing_structure_refinement 'SHELXL-2018/3 (Sheldrick, 2018)'
_computing_structure_solution 'SHELXT 2014/5 (Sheldrick, 2014)'
_diffrn_ambient_temperature 210(2)
_diffrn_measured_fraction_theta_full 0.999
_diffrn_measured_fraction_theta_max 0.999
_diffrn_measurement_device_type 'Bruker APEX-II CCD'
_diffrn_measurement_method '\f and \w scans'
_diffrn_radiation_type GaK\a
_diffrn_radiation_wavelength 1.34139
_diffrn_reflns_av_R_equivalents 0.0845
_diffrn_reflns_av_unetI/netI 0.0985
_diffrn_reflns_Laue_measured_fraction_full 0.999
_diffrn_reflns_Laue_measured_fraction_max 0.999
_diffrn_reflns_limit_h_max 16
_diffrn_reflns_limit_h_min -15
_diffrn_reflns_limit_k_max 22
_diffrn_reflns_limit_k_min -22
_diffrn_reflns_limit_l_max 6
_diffrn_reflns_limit_l_min -8
_diffrn_reflns_number 14209
_diffrn_reflns_point_group_measured_fraction_full 0.999
_diffrn_reflns_point_group_measured_fraction_max 0.999
_diffrn_reflns_theta_full 52.995
_diffrn_reflns_theta_max 52.995
_diffrn_reflns_theta_min 2.913
_exptl_absorpt_coefficient_mu 0.493
_exptl_crystal_density_diffrn 1.368
_exptl_crystal_description BLOCK
_exptl_crystal_F_000 800
_exptl_crystal_size_max 0.100
_exptl_crystal_size_mid 0.070
_exptl_crystal_size_min 0.030
_refine_diff_density_max 0.235
_refine_diff_density_min -0.236
_refine_diff_density_rms 0.058
_refine_ls_extinction_coef 0.0019(4)
_refine_ls_extinction_expression Fc^*^=kFc[1+0.001xFc^2^\l^3^/sin(2\q)]^-1/4^
_refine_ls_extinction_method 'SHELXL-2018/3 (Sheldrick 2018)'
_refine_ls_goodness_of_fit_ref 0.960
_refine_ls_hydrogen_treatment constr
_refine_ls_matrix_type full
_refine_ls_number_parameters 256
_refine_ls_number_reflns 3252
_refine_ls_number_restraints 0
_refine_ls_restrained_S_all 0.960
_refine_ls_R_factor_all 0.1473
_refine_ls_R_factor_gt 0.0616
_refine_ls_shift/su_max 0.000
_refine_ls_shift/su_mean 0.000
_refine_ls_structure_factor_coef Fsqd
_refine_ls_weighting_details 'w=1/[\s^2^(Fo^2^)+(0.0903P)^2^] where P=(Fo^2^+2Fc^2^)/3'
_refine_ls_weighting_scheme calc
_refine_ls_wR_factor_gt 0.1407
_refine_ls_wR_factor_ref 0.1823
_reflns_Friedel_coverage 0.000
_reflns_number_gt 1549
_reflns_number_total 3252
_reflns_threshold_expression 'I > 2\s(I)'
_cod_data_source_file d0ra06564a2.cif
_cod_data_source_block 11_a
_cod_original_sg_symbol_H-M 'P 21/c'
_cod_database_code 7241405
_shelx_shelxl_version_number 2018/3
_shelx_space_group_comment
;
The symmetry employed for this shelxl refinement is uniquely defined
by the following loop, which should always be used as a source of
symmetry information in preference to the above space-group names.
They are only intended as comments.
;
_shelx_estimated_absorpt_t_min 0.952
_shelx_estimated_absorpt_t_max 0.985

loop_
_space_group_symop_operation_xyz
'x, y, z'
'-x, y+1/2, -z+1/2'
'-x, -y, -z'
'x, -y-1/2, z-1/2'

loop_
_atom_site_label
_atom_site_type_symbol
_atom_site_fract_x
_atom_site_fract_y
_atom_site_fract_z
_atom_site_U_iso_or_equiv
_atom_site_adp_type
_atom_site_occupancy
_atom_site_site_symmetry_order
_atom_site_calc_flag
_atom_site_refinement_flags_posn
_atom_site_refinement_flags_adp
_atom_site_refinement_flags_occupancy
_atom_site_disorder_assembly
_atom_site_disorder_group
C1 C 0.1365(3) 0.4934(3) 0.1926(6) 0.0817(16) Uani 1 1 d . . . . .
H1A H 0.117649 0.464192 0.285361 0.123 Uiso 1 1 calc R U . . .
H1B H 0.075822 0.510889 0.103021 0.123 Uiso 1 1 calc R U . . .
H1C H 0.176999 0.533669 0.253199 0.123 Uiso 1 1 calc R U . . .
C2 C 0.1965(3) 0.4493(2) 0.0943(5) 0.0553(12) Uani 1 1 d . . . . .
H2A H 0.214527 0.479468 0.000728 0.066 Uiso 1 1 calc R U . . .
H2B H 0.153191 0.410541 0.027802 0.066 Uiso 1 1 calc R U . . .
C3 C 0.2928(3) 0.4165(2) 0.2179(5) 0.0519(11) Uani 1 1 d . . . . .
H3A H 0.327540 0.451838 0.310753 0.062 Uiso 1 1 calc R U . . .
H3B H 0.275381 0.375298 0.284567 0.062 Uiso 1 1 calc R U . . .
C4 C 0.3636(2) 0.3923(2) 0.1055(5) 0.0437(10) Uani 1 1 d . . . . .
H4A H 0.323123 0.371913 -0.012691 0.052 Uiso 1 1 calc R U . . .
H4B H 0.399341 0.434223 0.076144 0.052 Uiso 1 1 calc R U . . .
C5 C 0.4116(3) 0.2674(2) 0.1705(5) 0.0394(9) Uani 1 1 d . . . . .
C6 C 0.4852(2) 0.2128(2) 0.2588(5) 0.0343(9) Uani 1 1 d . . . . .
C7 C 0.4631(2) 0.1413(2) 0.2219(5) 0.0407(10) Uani 1 1 d . . . . .
H7 H 0.399921 0.127934 0.142373 0.049 Uiso 1 1 calc R U . . .
C8 C 0.5335(2) 0.0892(2) 0.3015(5) 0.0448(10) Uani 1 1 d . . . . .
H8 H 0.519211 0.040722 0.270729 0.054 Uiso 1 1 calc R U . . .
C9 C 0.6244(2) 0.1079(2) 0.4256(5) 0.0404(10) Uani 1 1 d . . . . .
H9 H 0.670271 0.071797 0.482682 0.048 Uiso 1 1 calc R U . . .
C10 C 0.6494(2) 0.1797(2) 0.4679(5) 0.0347(9) Uani 1 1 d . . . . .
C11 C 0.7454(2) 0.2020(2) 0.5949(5) 0.0352(9) Uani 1 1 d . . . . .
C12 C 0.7666(2) 0.2744(2) 0.6205(5) 0.0381(9) Uani 1 1 d . . . . .
H12 H 0.829155 0.289169 0.699586 0.046 Uiso 1 1 calc R U . . .
C13 C 0.6963(2) 0.3255(2) 0.5305(5) 0.0394(9) Uani 1 1 d . . . . .
H13 H 0.712524 0.374237 0.551914 0.047 Uiso 1 1 calc R U . . .
C14 C 0.6036(2) 0.30720(19) 0.4107(5) 0.0335(9) Uani 1 1 d . . . . .
C15 C 0.5328(2) 0.3617(2) 0.3181(5) 0.0343(9) Uani 1 1 d . . . . .
C16 C 0.5797(2) 0.2335(2) 0.3806(4) 0.0319(8) Uani 1 1 d . . . . .
C17 C 0.9104(2) 0.1554(2) 0.8001(5) 0.0382(9) Uani 1 1 d . . . . .
C18 C 0.9823(2) 0.2013(2) 0.7643(5) 0.0458(10) Uani 1 1 d . . . . .
H18 H 0.964087 0.232816 0.662240 0.055 Uiso 1 1 calc R U . . .
C19 C 1.0810(2) 0.2009(2) 0.8781(5) 0.0435(10) Uani 1 1 d . . . . .
H19 H 1.129041 0.232789 0.854389 0.052 Uiso 1 1 calc R U . . .
C20 C 1.1088(2) 0.1540(2) 1.0253(5) 0.0406(10) Uani 1 1 d . . . . .
C21 C 1.0379(3) 0.1079(2) 1.0636(5) 0.0467(10) Uani 1 1 d . . . . .
H21 H 1.056670 0.076255 1.165401 0.056 Uiso 1 1 calc R U . . .
C22 C 0.9389(2) 0.1088(2) 0.9499(5) 0.0438(10) Uani 1 1 d . . . . .
H22 H 0.890707 0.077362 0.974982 0.053 Uiso 1 1 calc R U . . .
N1 N 0.80996(19) 0.14911(17) 0.6849(4) 0.0429(8) Uani 1 1 d . . . . .
H1D H 0.785825 0.105747 0.668889 0.051 Uiso 1 1 calc R U . . .
N2 N 0.43872(18) 0.33881(16) 0.2013(4) 0.0358(8) Uani 1 1 d . . . . .
O1 O 1.20644(16) 0.14859(15) 1.1389(4) 0.0531(8) Uani 1 1 d . . . . .
H1 H 1.240384 0.183055 1.119373 0.080 Uiso 1 1 calc R U . . .
O2 O 0.32682(17) 0.25195(14) 0.0676(3) 0.0532(8) Uani 1 1 d . . . . .
O3 O 0.54819(16) 0.42674(14) 0.3356(3) 0.0447(7) Uani 1 1 d . . . . .
O1W O 0.72843(17) 0.49259(14) 0.3017(3) 0.0528(8) Uani 1 1 d . . . . .
H1WA H 0.664342 0.471778 0.302735 0.063 Uiso 1 1 d R U . . .
H1WB H 0.743742 0.536878 0.369335 0.063 Uiso 1 1 d R U . . .

loop_
_atom_site_aniso_label
_atom_site_aniso_U_11
_atom_site_aniso_U_22
_atom_site_aniso_U_33
_atom_site_aniso_U_23
_atom_site_aniso_U_13
_atom_site_aniso_U_12
C1 0.061(3) 0.103(4) 0.079(3) -0.004(3) 0.017(3) 0.026(3)
C2 0.037(2) 0.062(3) 0.067(3) 0.006(2) 0.014(2) 0.011(2)
C3 0.042(2) 0.059(3) 0.054(2) 0.001(2) 0.0117(19) 0.009(2)
C4 0.034(2) 0.044(3) 0.046(2) 0.004(2) -0.0015(17) 0.0053(18)
C5 0.0273(19) 0.048(3) 0.041(2) 0.002(2) 0.0061(17) -0.0022(19)
C6 0.0233(18) 0.038(3) 0.038(2) 0.0017(19) 0.0026(15) -0.0015(17)
C7 0.0303(19) 0.040(3) 0.046(2) -0.003(2) 0.0009(17) -0.0054(18)
C8 0.035(2) 0.037(2) 0.057(2) -0.004(2) 0.0029(19) -0.0035(18)
C9 0.029(2) 0.040(3) 0.048(2) 0.006(2) 0.0036(17) 0.0003(17)
C10 0.0273(19) 0.037(2) 0.036(2) 0.0021(18) 0.0036(16) -0.0009(17)
C11 0.0246(18) 0.043(3) 0.036(2) 0.0030(19) 0.0059(16) -0.0005(18)
C12 0.0268(19) 0.040(3) 0.044(2) 0.0026(19) 0.0025(16) -0.0017(18)
C13 0.032(2) 0.043(3) 0.041(2) -0.0014(19) 0.0055(17) -0.0021(18)
C14 0.0256(18) 0.037(2) 0.036(2) 0.0017(18) 0.0059(16) 0.0000(17)
C15 0.0259(19) 0.039(3) 0.037(2) -0.0003(19) 0.0067(16) -0.0027(17)
C16 0.0260(18) 0.035(2) 0.0339(19) 0.0005(17) 0.0060(15) -0.0002(17)
C17 0.0235(18) 0.044(2) 0.042(2) 0.004(2) 0.0006(16) 0.0027(17)
C18 0.030(2) 0.052(3) 0.051(2) 0.017(2) 0.0020(18) 0.0014(19)
C19 0.0260(19) 0.047(3) 0.055(2) 0.012(2) 0.0066(17) -0.0026(18)
C20 0.0237(18) 0.047(3) 0.045(2) 0.003(2) -0.0006(17) 0.0004(18)
C21 0.035(2) 0.050(3) 0.048(2) 0.015(2) 0.0011(18) 0.0048(19)
C22 0.031(2) 0.049(3) 0.049(2) 0.008(2) 0.0063(18) -0.0009(18)
N1 0.0251(16) 0.041(2) 0.0533(19) 0.0010(16) -0.0045(14) -0.0009(15)
N2 0.0232(15) 0.036(2) 0.0446(18) 0.0031(16) 0.0023(13) 0.0016(14)
O1 0.0260(13) 0.061(2) 0.0613(17) 0.0137(15) -0.0062(12) -0.0061(13)
O2 0.0336(14) 0.0487(19) 0.0658(17) 0.0062(15) -0.0056(13) -0.0055(13)
O3 0.0367(14) 0.0323(17) 0.0594(17) 0.0009(14) 0.0038(12) 0.0015(12)
O1W 0.0386(14) 0.0524(18) 0.0644(17) -0.0138(15) 0.0091(13) -0.0040(13)

loop_
_atom_type_symbol
_atom_type_description
_atom_type_scat_dispersion_real
_atom_type_scat_dispersion_imag
_atom_type_scat_source
C C 0.0137 0.0067 'International Tables Vol C Tables 4.2.6.8 and 6.1.1.4'
H H 0.0000 0.0000 'International Tables Vol C Tables 4.2.6.8 and 6.1.1.4'
N N 0.0241 0.0134 'International Tables Vol C Tables 4.2.6.8 and 6.1.1.4'
O O 0.0389 0.0241 'International Tables Vol C Tables 4.2.6.8 and 6.1.1.4'

loop_
_geom_angle_atom_site_label_1
_geom_angle_atom_site_label_2
_geom_angle_atom_site_label_3
_geom_angle
_geom_angle_site_symmetry_1
_geom_angle_site_symmetry_3
_geom_angle_publ_flag
C2 C1 H1A 109.5 . . ?
C2 C1 H1B 109.5 . . ?
H1A C1 H1B 109.5 . . ?
C2 C1 H1C 109.5 . . ?
H1A C1 H1C 109.5 . . ?
H1B C1 H1C 109.5 . . ?
C1 C2 C3 115.5(3) . . ?
C1 C2 H2A 108.4 . . ?
C3 C2 H2A 108.4 . . ?
C1 C2 H2B 108.4 . . ?
C3 C2 H2B 108.4 . . ?
H2A C2 H2B 107.5 . . ?
C4 C3 C2 111.6(3) . . ?
C4 C3 H3A 109.3 . . ?
C2 C3 H3A 109.3 . . ?
C4 C3 H3B 109.3 . . ?
C2 C3 H3B 109.3 . . ?
H3A C3 H3B 108.0 . . ?
N2 C4 C3 113.8(3) . . ?
N2 C4 H4A 108.8 . . ?
C3 C4 H4A 108.8 . . ?
N2 C4 H4B 108.8 . . ?
C3 C4 H4B 108.8 . . ?
H4A C4 H4B 107.7 . . ?
O2 C5 N2 119.3(3) . . ?
O2 C5 C6 122.3(4) . . ?
N2 C5 C6 118.4(3) . . ?
C7 C6 C16 120.3(3) . . ?
C7 C6 C5 119.9(3) . . ?
C16 C6 C5 119.8(3) . . ?
C6 C7 C8 120.3(3) . . ?
C6 C7 H7 119.9 . . ?
C8 C7 H7 119.9 . . ?
C9 C8 C7 120.4(4) . . ?
C9 C8 H8 119.8 . . ?
C7 C8 H8 119.8 . . ?
C8 C9 C10 121.0(3) . . ?
C8 C9 H9 119.5 . . ?
C10 C9 H9 119.5 . . ?
C9 C10 C16 118.9(3) . . ?
C9 C10 C11 122.9(3) . . ?
C16 C10 C11 118.3(3) . . ?
N1 C11 C12 123.4(3) . . ?
N1 C11 C10 117.4(3) . . ?
C12 C11 C10 119.1(3) . . ?
C11 C12 C13 120.7(3) . . ?
C11 C12 H12 119.6 . . ?
C13 C12 H12 119.6 . . ?
C14 C13 C12 122.5(3) . . ?
C14 C13 H13 118.8 . . ?
C12 C13 H13 118.8 . . ?
C13 C14 C16 118.3(3) . . ?
C13 C14 C15 121.0(3) . . ?
C16 C14 C15 120.7(3) . . ?
O3 C15 N2 117.6(3) . . ?
O3 C15 C14 124.7(3) . . ?
N2 C15 C14 117.7(3) . . ?
C10 C16 C14 121.1(3) . . ?
C10 C16 C6 119.0(3) . . ?
C14 C16 C6 119.9(3) . . ?
C22 C17 C18 119.0(3) . . ?
C22 C17 N1 116.7(3) . . ?
C18 C17 N1 124.1(3) . . ?
C19 C18 C17 120.4(3) . . ?
C19 C18 H18 119.8 . . ?
C17 C18 H18 119.8 . . ?
C20 C19 C18 120.1(3) . . ?
C20 C19 H19 119.9 . . ?
C18 C19 H19 119.9 . . ?
C19 C20 O1 123.2(3) . . ?
C19 C20 C21 120.3(3) . . ?
O1 C20 C21 116.5(3) . . ?
C20 C21 C22 119.4(3) . . ?
C20 C21 H21 120.3 . . ?
C22 C21 H21 120.3 . . ?
C17 C22 C21 120.7(3) . . ?
C17 C22 H22 119.6 . . ?
C21 C22 H22 119.6 . . ?
C11 N1 C17 128.9(3) . . ?
C11 N1 H1D 115.5 . . ?
C17 N1 H1D 115.5 . . ?
C5 N2 C15 123.5(3) . . ?
C5 N2 C4 116.8(3) . . ?
C15 N2 C4 119.7(3) . . ?
C20 O1 H1 109.5 . . ?
H1WA O1W H1WB 114.2 . . ?

loop_
_geom_bond_atom_site_label_1
_geom_bond_atom_site_label_2
_geom_bond_distance
_geom_bond_site_symmetry_2
_geom_bond_publ_flag
C1 C2 1.491(5) . ?
C1 H1A 0.9700 . ?
C1 H1B 0.9700 . ?
C1 H1C 0.9700 . ?
C2 C3 1.518(5) . ?
C2 H2A 0.9800 . ?
C2 H2B 0.9800 . ?
C3 C4 1.516(5) . ?
C3 H3A 0.9800 . ?
C3 H3B 0.9800 . ?
C4 N2 1.471(4) . ?
C4 H4A 0.9800 . ?
C4 H4B 0.9800 . ?
C5 O2 1.239(4) . ?
C5 N2 1.385(5) . ?
C5 C6 1.458(5) . ?
C6 C7 1.379(5) . ?
C6 C16 1.417(4) . ?
C7 C8 1.385(5) . ?
C7 H7 0.9400 . ?
C8 C9 1.379(4) . ?
C8 H8 0.9400 . ?
C9 C10 1.398(5) . ?
C9 H9 0.9400 . ?
C10 C16 1.416(5) . ?
C10 C11 1.455(4) . ?
C11 N1 1.373(4) . ?
C11 C12 1.383(5) . ?
C12 C13 1.390(4) . ?
C12 H12 0.9400 . ?
C13 C14 1.381(4) . ?
C13 H13 0.9400 . ?
C14 C16 1.417(5) . ?
C14 C15 1.444(5) . ?
C15 O3 1.233(4) . ?
C15 N2 1.411(4) . ?
C17 C22 1.384(5) . ?
C17 C18 1.388(5) . ?
C17 N1 1.415(4) . ?
C18 C19 1.387(5) . ?
C18 H18 0.9400 . ?
C19 C20 1.373(5) . ?
C19 H19 0.9400 . ?
C20 O1 1.379(4) . ?
C20 C21 1.386(5) . ?
C21 C22 1.391(4) . ?
C21 H21 0.9400 . ?
C22 H22 0.9400 . ?
N1 H1D 0.8700 . ?
O1 H1 0.8300 . ?
O1W H1WA 0.9637 . ?
O1W H1WB 0.9609 . ?
